data_4064886
loop_
_publ_author_name
'Pokharel, Uttam Raj'
'Selegue, John P.'
'Parkin, Sean'

_publ_section_title
;
 Ruthenocene 1,2-Dicarboxylic Acid, Carboxylic Anhydride, and Acid
 Chloride: A Facile Route to Metallocene-Fused Acenequinones
;
_journal_issue 12
_journal_name_full Organometallics
_journal_page_first 3254
_journal_paper_doi 10.1021/om2003915
_journal_volume 30
_journal_year 2011
_chemical_formula_moiety 'C17 H18 O3 Ru'
_chemical_formula_sum 'C17 H18 O3 Ru'
_chemical_formula_weight 371.38
_chemical_melting_point 473(2)
_chemical_name_common '[Ru{C5H3(CO)2O-1,2}(Cp*)]'
_chemical_name_systematic '[Ru{C5H3(CO)2O-1,2}(Cp*)]'
_space_group_IT_number 14
_symmetry_cell_setting monoclinic
_symmetry_space_group_name_Hall '-P 2ybc'
_symmetry_space_group_name_H-M 'P 1 21/c 1'
_atom_sites_solution_hydrogens geom
_atom_sites_solution_primary direct
_atom_sites_solution_secondary difmap
_audit_creation_method SHELXL-97
_cell_angle_alpha 90.00
_cell_angle_beta 98.75(3)
_cell_angle_gamma 90.00
_cell_formula_units_Z 8
_cell_length_a 9.2355(18)
_cell_length_b 25.569(5)
_cell_length_c 12.611(3)
_cell_measurement_reflns_used 22101
_cell_measurement_temperature 90.0(2)
_cell_measurement_theta_max 27.48
_cell_measurement_theta_min 1.00
_cell_volume 2943.3(11)
_computing_cell_refinement 'SCALEPACK (Otwinowski & Minor, 1997)'
_computing_data_collection 'COLLECT (Nonius, 1998)'
_computing_data_reduction 'DENZO-SMN (Otwinowski & Minor, 1997)'
_computing_molecular_graphics 'XP in SHELXTL (Sheldrick, 2008)'
_computing_publication_material
; 
SHELX-97 (Sheldrick, 2008) and local procedures 
;
_computing_structure_refinement 'SHELXL-97 (Sheldrick, 2008)'
_computing_structure_solution 'SHELXS-97 (Sheldrick, 2008)'
_diffrn_ambient_temperature 90.0(2)
_diffrn_detector_area_resol_mean 9.1
_diffrn_measured_fraction_theta_full 0.999
_diffrn_measured_fraction_theta_max 0.999
_diffrn_measurement_device_type 'Nonius KappaCCD diffractometer'
_diffrn_measurement_method '\w scans at fixed \c = 55\%'
_diffrn_radiation_monochromator graphite
_diffrn_radiation_source 'fine-focus sealed tube'
_diffrn_radiation_type MoK\a
_diffrn_radiation_wavelength 0.71073
_diffrn_reflns_av_R_equivalents 0.0499
_diffrn_reflns_av_sigmaI/netI 0.0366
_diffrn_reflns_limit_h_max 11
_diffrn_reflns_limit_h_min -11
_diffrn_reflns_limit_k_max 33
_diffrn_reflns_limit_k_min -33
_diffrn_reflns_limit_l_max 16
_diffrn_reflns_limit_l_min -16
_diffrn_reflns_number 43373
_diffrn_reflns_theta_full 27.49
_diffrn_reflns_theta_max 27.49
_diffrn_reflns_theta_min 1.59
_diffrn_standards_number 0
_exptl_absorpt_coefficient_mu 1.072
_exptl_absorpt_correction_T_max 0.882
_exptl_absorpt_correction_T_min 0.782
_exptl_absorpt_correction_type multi-scan
_exptl_absorpt_process_details 'Scalepack (Otwinowski & Minor, 1997)'
_exptl_crystal_colour yellow
_exptl_crystal_density_diffrn 1.676
_exptl_crystal_density_method 'not measured'
_exptl_crystal_description block
_exptl_crystal_F_000 1504
_exptl_crystal_size_max 0.20
_exptl_crystal_size_mid 0.15
_exptl_crystal_size_min 0.12
_refine_diff_density_max 1.256
_refine_diff_density_min -0.771
_refine_diff_density_rms 0.109
_refine_ls_extinction_method none
_refine_ls_goodness_of_fit_ref 1.052
_refine_ls_hydrogen_treatment constr
_refine_ls_matrix_type full
_refine_ls_number_parameters 389
_refine_ls_number_reflns 6736
_refine_ls_number_restraints 0
_refine_ls_restrained_S_all 1.052
_refine_ls_R_factor_all 0.0507
_refine_ls_R_factor_gt 0.0319
_refine_ls_shift/su_max 0.002
_refine_ls_shift/su_mean 0.000
_refine_ls_structure_factor_coef Fsqd
_refine_ls_weighting_details 'calc w=1/[\s^2^(Fo^2^)+(0.0389P)^2^+2.4250P] where P=(Fo^2^+2Fc^2^)/3'
_refine_ls_weighting_scheme calc
_refine_ls_wR_factor_gt 0.0726
_refine_ls_wR_factor_ref 0.0811
_reflns_number_gt 5198
_reflns_number_total 6736
_reflns_threshold_expression >2\s(I)
_cod_data_source_file om2003915_si_002.cif
_cod_data_source_block k08168s
_cod_depositor_comments
;
The following automatic conversions were performed:

'_chemical_melting_point' value '198-202 C' was changed to '473(2)' -
it was converted from degrees Celsius(C) to Kelvins(K), the average
value was taken and precision was estimated.

Automatic conversion script
Id: cif_fix_values 1715 2011-07-08 13:25:40Z adriana 
;
_cod_original_cell_volume 2943.4(10)
_cod_original_sg_symbol_H-M 'P 21/c'
_cod_database_code 4064886

loop_
_symmetry_equiv_pos_as_xyz
'x, y, z'
'-x, y+1/2, -z+1/2'
'-x, -y, -z'
'x, -y-1/2, z-1/2'

loop_
_atom_site_label
_atom_site_type_symbol
_atom_site_fract_x
_atom_site_fract_y
_atom_site_fract_z
_atom_site_U_iso_or_equiv
_atom_site_adp_type
_atom_site_occupancy
_atom_site_symmetry_multiplicity
_atom_site_calc_flag
_atom_site_refinement_flags
Ru1A Ru 0.19168(2) 0.358913(8) 0.866980(16) 0.01127(7) Uani 1 1 d .
O1A O 0.1079(2) 0.34938(8) 1.17600(16) 0.0251(5) Uani 1 1 d .
O2A O 0.1543(2) 0.42819(8) 1.10791(15) 0.0197(4) Uani 1 1 d .
O3A O 0.2393(2) 0.49523(8) 1.01759(16) 0.0247(5) Uani 1 1 d .
C1A C 0.3158(3) 0.40526(11) 0.9926(2) 0.0130(6) Uani 1 1 d .
C2A C 0.4105(3) 0.39112(11) 0.9182(2) 0.0152(6) Uani 1 1 d .
H2A H 0.4579 0.4142 0.8755 0.018 Uiso 1 1 calc R
C3A C 0.4204(3) 0.33533(11) 0.9204(2) 0.0171(6) Uani 1 1 d .
H3A H 0.4773 0.3150 0.8791 0.020 Uiso 1 1 calc R
C4A C 0.3315(3) 0.31477(11) 0.9943(2) 0.0169(6) Uani 1 1 d .
H4A H 0.3180 0.2789 1.0101 0.020 Uiso 1 1 calc R
C5A C 0.2673(3) 0.35855(11) 1.0392(2) 0.0144(6) Uani 1 1 d .
C6A C 0.1688(3) 0.37345(12) 1.1148(2) 0.0184(6) Uani 1 1 d .
C7A C 0.2398(3) 0.44939(12) 1.0338(2) 0.0188(6) Uani 1 1 d .
C8A C 0.1124(3) 0.32799(10) 0.7086(2) 0.0132(6) Uani 1 1 d .
C9A C 0.0153(3) 0.31180(10) 0.7810(2) 0.0135(6) Uani 1 1 d .
C10A C -0.0455(3) 0.35849(11) 0.8211(2) 0.0139(6) Uani 1 1 d .
C11A C 0.0141(3) 0.40296(10) 0.7732(2) 0.0126(5) Uani 1 1 d .
C12A C 0.1125(3) 0.38393(11) 0.7041(2) 0.0138(6) Uani 1 1 d .
C13A C 0.1915(3) 0.29242(11) 0.6425(2) 0.0185(6) Uani 1 1 d .
H13A H 0.1348 0.2889 0.5706 0.028 Uiso 1 1 calc R
H13B H 0.2034 0.2579 0.6767 0.028 Uiso 1 1 calc R
H13C H 0.2881 0.3071 0.6370 0.028 Uiso 1 1 calc R
C14A C -0.0216(3) 0.25659(11) 0.8064(2) 0.0181(6) Uani 1 1 d .
H14A H -0.0954 0.2429 0.7490 0.027 Uiso 1 1 calc R
H14B H -0.0605 0.2558 0.8745 0.027 Uiso 1 1 calc R
H14C H 0.0669 0.2350 0.8124 0.027 Uiso 1 1 calc R
C15A C -0.1565(3) 0.35994(12) 0.8960(2) 0.0195(6) Uani 1 1 d .
H15A H -0.2552 0.3580 0.8546 0.029 Uiso 1 1 calc R
H15B H -0.1461 0.3926 0.9371 0.029 Uiso 1 1 calc R
H15C H -0.1410 0.3302 0.9453 0.029 Uiso 1 1 calc R
C16A C -0.0232(3) 0.45888(11) 0.7911(2) 0.0191(6) Uani 1 1 d .
H16A H 0.0627 0.4809 0.7873 0.029 Uiso 1 1 calc R
H16B H -0.0532 0.4626 0.8621 0.029 Uiso 1 1 calc R
H16C H -0.1038 0.4698 0.7358 0.029 Uiso 1 1 calc R
C17A C 0.1966(3) 0.41660(11) 0.6355(2) 0.0161(6) Uani 1 1 d .
H17A H 0.2966 0.4030 0.6401 0.024 Uiso 1 1 calc R
H17B H 0.2002 0.4529 0.6609 0.024 Uiso 1 1 calc R
H17C H 0.1481 0.4153 0.5608 0.024 Uiso 1 1 calc R
Ru1B Ru 0.31887(2) 0.607318(8) 0.625163(16) 0.01115(7) Uani 1 1 d .
O1B O 0.2101(2) 0.73727(8) 0.46119(16) 0.0256(5) Uani 1 1 d .
O2B O 0.3209(2) 0.67275(7) 0.37995(15) 0.0191(4) Uani 1 1 d .
O3B O 0.4049(2) 0.59542(8) 0.32720(16) 0.0237(5) Uani 1 1 d .
C1B C 0.2326(3) 0.60001(11) 0.4557(2) 0.0148(6) Uani 1 1 d .
C2B C 0.1893(3) 0.55495(11) 0.5090(2) 0.0157(6) Uani 1 1 d .
H2B H 0.2152 0.5197 0.4971 0.019 Uiso 1 1 calc R
C3B C 0.0992(3) 0.57310(11) 0.5838(2) 0.0170(6) Uani 1 1 d .
H3B H 0.0535 0.5512 0.6299 0.020 Uiso 1 1 calc R
C4B C 0.0873(3) 0.62885(11) 0.5796(2) 0.0154(6) Uani 1 1 d .
H4B H 0.0350 0.6505 0.6218 0.018 Uiso 1 1 calc R
C5B C 0.1704(3) 0.64529(11) 0.4988(2) 0.0151(6) Uani 1 1 d .
C6B C 0.2275(3) 0.69142(11) 0.4507(2) 0.0182(6) Uani 1 1 d .
C7B C 0.3287(3) 0.61779(11) 0.3810(2) 0.0159(6) Uani 1 1 d .
C8B C 0.4527(3) 0.57032(11) 0.7610(2) 0.0147(6) Uani 1 1 d .
C9B C 0.3925(3) 0.61803(11) 0.7953(2) 0.0154(6) Uani 1 1 d .
C10B C 0.4473(3) 0.66057(11) 0.7386(2) 0.0140(6) Uani 1 1 d .
C11B C 0.5397(3) 0.63893(11) 0.6675(2) 0.0142(6) Uani 1 1 d .
C12B C 0.5438(3) 0.58317(11) 0.6828(2) 0.0137(6) Uani 1 1 d .
C13B C 0.4304(3) 0.51670(11) 0.8044(2) 0.0215(7) Uani 1 1 d .
H13D H 0.5005 0.5110 0.8699 0.032 Uiso 1 1 calc R
H13E H 0.4457 0.4904 0.7507 0.032 Uiso 1 1 calc R
H13F H 0.3303 0.5138 0.8208 0.032 Uiso 1 1 calc R
C14B C 0.2897(3) 0.62244(13) 0.8765(2) 0.0222(7) Uani 1 1 d .
H14D H 0.2312 0.5904 0.8755 0.033 Uiso 1 1 calc R
H14E H 0.2245 0.6525 0.8588 0.033 Uiso 1 1 calc R
H14F H 0.3463 0.6273 0.9481 0.033 Uiso 1 1 calc R
C15B C 0.4186(3) 0.71770(11) 0.7523(2) 0.0219(7) Uani 1 1 d .
H15D H 0.5100 0.7352 0.7827 0.033 Uiso 1 1 calc R
H15E H 0.3460 0.7221 0.8007 0.033 Uiso 1 1 calc R
H15F H 0.3812 0.7331 0.6823 0.033 Uiso 1 1 calc R
C16B C 0.6228(3) 0.66974(11) 0.5961(2) 0.0214(6) Uani 1 1 d .
H16D H 0.5666 0.7010 0.5705 0.032 Uiso 1 1 calc R
H16E H 0.6388 0.6482 0.5346 0.032 Uiso 1 1 calc R
H16F H 0.7176 0.6803 0.6363 0.032 Uiso 1 1 calc R
C17B C 0.6344(3) 0.54624(11) 0.6278(2) 0.0217(6) Uani 1 1 d .
H17D H 0.7368 0.5481 0.6622 0.033 Uiso 1 1 calc R
H17E H 0.6276 0.5560 0.5521 0.033 Uiso 1 1 calc R
H17F H 0.5979 0.5105 0.6332 0.033 Uiso 1 1 calc R

loop_
_atom_site_aniso_label
_atom_site_aniso_U_11
_atom_site_aniso_U_22
_atom_site_aniso_U_33
_atom_site_aniso_U_23
_atom_site_aniso_U_13
_atom_site_aniso_U_12
Ru1A 0.01211(12) 0.01139(12) 0.01028(11) 0.00038(8) 0.00160(9) 0.00031(9)
O1A 0.0308(13) 0.0279(12) 0.0179(11) 0.0033(9) 0.0081(10) -0.0004(10)
O2A 0.0257(11) 0.0184(10) 0.0157(10) -0.0025(8) 0.0052(9) 0.0006(9)
O3A 0.0320(13) 0.0160(11) 0.0264(11) -0.0034(9) 0.0056(10) 0.0001(9)
C1A 0.0112(14) 0.0149(14) 0.0111(12) -0.0006(10) -0.0045(11) -0.0019(11)
C2A 0.0122(14) 0.0194(15) 0.0131(13) 0.0018(11) -0.0005(11) -0.0037(11)
C3A 0.0121(14) 0.0166(15) 0.0216(15) 0.0016(12) -0.0004(12) 0.0035(12)
C4A 0.0199(15) 0.0132(14) 0.0162(14) 0.0033(11) -0.0016(12) 0.0042(12)
C5A 0.0128(14) 0.0180(15) 0.0110(13) 0.0027(11) -0.0028(11) -0.0006(11)
C6A 0.0196(15) 0.0227(16) 0.0115(13) -0.0009(12) -0.0021(12) 0.0025(13)
C7A 0.0192(16) 0.0217(16) 0.0142(14) -0.0023(12) -0.0012(12) -0.0040(13)
C8A 0.0123(13) 0.0168(14) 0.0101(12) -0.0025(11) 0.0005(10) -0.0019(11)
C9A 0.0121(13) 0.0160(14) 0.0113(13) -0.0023(11) -0.0020(11) -0.0015(11)
C10A 0.0080(13) 0.0202(15) 0.0126(13) -0.0005(11) -0.0019(11) 0.0001(11)
C11A 0.0118(13) 0.0149(14) 0.0103(12) 0.0024(11) -0.0009(10) 0.0000(11)
C12A 0.0127(14) 0.0180(14) 0.0106(12) 0.0009(11) 0.0013(11) 0.0010(11)
C13A 0.0193(15) 0.0203(15) 0.0171(14) -0.0027(12) 0.0064(12) 0.0014(12)
C14A 0.0194(15) 0.0157(14) 0.0200(14) -0.0001(12) 0.0058(12) -0.0013(12)
C15A 0.0169(15) 0.0265(16) 0.0162(14) 0.0008(12) 0.0061(12) 0.0035(13)
C16A 0.0212(15) 0.0171(15) 0.0186(14) 0.0007(12) 0.0014(12) 0.0034(12)
C17A 0.0164(15) 0.0188(15) 0.0132(13) 0.0033(11) 0.0033(11) -0.0010(12)
Ru1B 0.01236(12) 0.01124(12) 0.00974(11) -0.00004(8) 0.00130(9) 0.00006(8)
O1B 0.0421(14) 0.0131(11) 0.0228(11) 0.0029(9) 0.0088(10) 0.0039(10)
O2B 0.0262(11) 0.0166(10) 0.0157(10) 0.0021(8) 0.0071(9) 0.0013(9)
O3B 0.0276(12) 0.0255(12) 0.0192(11) -0.0030(9) 0.0078(9) 0.0033(10)
C1B 0.0168(15) 0.0181(15) 0.0087(12) -0.0014(11) -0.0009(11) -0.0006(12)
C2B 0.0158(15) 0.0172(14) 0.0123(13) -0.0016(11) -0.0040(11) 0.0000(12)
C3B 0.0140(14) 0.0207(15) 0.0151(14) 0.0012(11) -0.0018(11) -0.0041(12)
C4B 0.0112(14) 0.0200(15) 0.0142(13) 0.0003(11) -0.0007(11) 0.0038(11)
C5B 0.0147(14) 0.0168(14) 0.0121(13) 0.0007(11) -0.0030(11) 0.0035(11)
C6B 0.0207(16) 0.0201(16) 0.0137(14) 0.0036(11) 0.0027(12) 0.0042(12)
C7B 0.0208(15) 0.0143(14) 0.0120(13) 0.0009(11) 0.0010(12) -0.0010(12)
C8B 0.0145(14) 0.0179(14) 0.0106(13) 0.0008(11) -0.0015(11) -0.0005(12)
C9B 0.0116(14) 0.0262(16) 0.0074(12) -0.0017(11) -0.0016(11) -0.0041(12)
C10B 0.0116(14) 0.0160(14) 0.0136(13) -0.0025(11) -0.0010(11) -0.0023(11)
C11B 0.0103(13) 0.0154(14) 0.0167(13) -0.0008(11) 0.0013(11) -0.0024(11)
C12B 0.0121(14) 0.0177(14) 0.0101(13) 0.0000(11) -0.0021(11) 0.0006(11)
C13B 0.0235(16) 0.0213(16) 0.0182(14) 0.0049(12) -0.0022(13) -0.0071(13)
C14B 0.0180(16) 0.0355(18) 0.0137(14) -0.0031(13) 0.0045(12) -0.0023(14)
C15B 0.0203(16) 0.0170(15) 0.0274(16) -0.0060(13) 0.0006(13) -0.0035(13)
C16B 0.0207(16) 0.0200(16) 0.0245(16) 0.0048(13) 0.0061(13) -0.0053(13)
C17B 0.0213(16) 0.0216(16) 0.0233(15) 0.0003(12) 0.0070(13) 0.0072(13)

loop_
_atom_type_symbol
_atom_type_description
_atom_type_scat_dispersion_real
_atom_type_scat_dispersion_imag
_atom_type_scat_source
C C 0.0033 0.0016 'International Tables Vol C Tables 4.2.6.8 and 6.1.1.4'
H H 0.0000 0.0000 'International Tables Vol C Tables 4.2.6.8 and 6.1.1.4'
O O 0.0106 0.0060 'International Tables Vol C Tables 4.2.6.8 and 6.1.1.4'
Ru Ru -1.2594 0.8363 'International Tables Vol C Tables 4.2.6.8 and 6.1.1.4'

loop_
_geom_angle_atom_site_label_1
_geom_angle_atom_site_label_2
_geom_angle_atom_site_label_3
_geom_angle
C1A Ru1A C8A 160.26(10)
C1A Ru1A C12A 126.63(10)
C8A Ru1A C12A 38.53(10)
C1A Ru1A C9A 160.24(10)
C8A Ru1A C9A 38.54(10)
C12A Ru1A C9A 64.70(10)
C1A Ru1A C5A 38.57(10)
C8A Ru1A C5A 158.24(10)
C12A Ru1A C5A 162.99(10)
C9A Ru1A C5A 126.61(10)
C1A Ru1A C10A 126.67(10)
C8A Ru1A C10A 64.45(10)
C12A Ru1A C10A 64.50(10)
C9A Ru1A C10A 38.69(10)
C5A Ru1A C10A 114.95(10)
C1A Ru1A C11A 112.64(11)
C8A Ru1A C11A 64.46(10)
C12A Ru1A C11A 38.54(10)
C9A Ru1A C11A 64.68(10)
C5A Ru1A C11A 130.00(10)
C10A Ru1A C11A 38.44(10)
C1A Ru1A C2A 38.17(10)
C8A Ru1A C2A 125.21(10)
C12A Ru1A C2A 109.39(10)
C9A Ru1A C2A 160.55(10)
C5A Ru1A C2A 64.23(10)
C10A Ru1A C2A 157.95(10)
C11A Ru1A C2A 123.37(10)
C1A Ru1A C3A 63.17(11)
C8A Ru1A C3A 110.83(11)
C12A Ru1A C3A 122.69(11)
C9A Ru1A C3A 127.66(10)
C5A Ru1A C3A 63.03(11)
C10A Ru1A C3A 163.53(10)
C11A Ru1A C3A 156.04(10)
C2A Ru1A C3A 38.02(10)
C1A Ru1A C4A 64.02(11)
C8A Ru1A C4A 124.09(10)
C12A Ru1A C4A 156.00(10)
C9A Ru1A C4A 112.91(11)
C5A Ru1A C4A 37.87(10)
C10A Ru1A C4A 130.02(10)
C11A Ru1A C4A 164.66(10)
C2A Ru1A C4A 64.29(11)
C3A Ru1A C4A 37.87(10)
C6A O2A C7A 111.3(2)
C2A C1A C5A 108.7(2)
C2A C1A C7A 143.7(3)
C5A C1A C7A 107.4(2)
C2A C1A Ru1A 71.87(15)
C5A C1A Ru1A 71.33(15)
C7A C1A Ru1A 116.91(19)
C1A C2A C3A 106.5(2)
C1A C2A Ru1A 69.96(15)
C3A C2A Ru1A 71.54(16)
C1A C2A H2A 126.7
C3A C2A H2A 126.7
Ru1A C2A H2A 123.5
C2A C3A C4A 109.7(2)
C2A C3A Ru1A 70.45(15)
C4A C3A Ru1A 71.41(16)
C2A C3A H3A 125.1
C4A C3A H3A 125.1
Ru1A C3A H3A 124.6
C5A C4A C3A 106.6(2)
C5A C4A Ru1A 69.84(15)
C3A C4A Ru1A 70.72(15)
C5A C4A H4A 126.7
C3A C4A H4A 126.7
Ru1A C4A H4A 124.4
C4A C5A C1A 108.4(2)
C4A C5A C6A 143.2(3)
C1A C5A C6A 108.3(2)
C4A C5A Ru1A 72.29(15)
C1A C5A Ru1A 70.10(15)
C6A C5A Ru1A 120.77(19)
O1A C6A O2A 120.2(3)
O1A C6A C5A 133.5(3)
O2A C6A C5A 106.4(2)
O3A C7A O2A 120.1(3)
O3A C7A C1A 133.4(3)
O2A C7A C1A 106.5(2)
C12A C8A C9A 108.5(2)
C12A C8A C13A 125.6(2)
C9A C8A C13A 125.7(2)
C12A C8A Ru1A 70.75(15)
C9A C8A Ru1A 71.05(15)
C13A C8A Ru1A 127.53(19)
C8A C9A C10A 107.4(2)
C8A C9A C14A 126.4(2)
C10A C9A C14A 126.2(2)
C8A C9A Ru1A 70.42(15)
C10A C9A Ru1A 70.69(15)
C14A C9A Ru1A 126.29(19)
C11A C10A C9A 108.3(2)
C11A C10A C15A 126.1(2)
C9A C10A C15A 125.6(2)
C11A C10A Ru1A 70.94(15)
C9A C10A Ru1A 70.62(15)
C15A C10A Ru1A 126.13(19)
C10A C11A C12A 107.8(2)
C10A C11A C16A 125.5(2)
C12A C11A C16A 126.7(2)
C10A C11A Ru1A 70.62(15)
C12A C11A Ru1A 70.24(15)
C16A C11A Ru1A 125.64(19)
C8A C12A C11A 108.1(2)
C8A C12A C17A 125.6(2)
C11A C12A C17A 126.3(2)
C8A C12A Ru1A 70.72(15)
C11A C12A Ru1A 71.23(15)
C17A C12A Ru1A 125.45(19)
C8A C13A H13A 109.5
C8A C13A H13B 109.5
H13A C13A H13B 109.5
C8A C13A H13C 109.5
H13A C13A H13C 109.5
H13B C13A H13C 109.5
C9A C14A H14A 109.5
C9A C14A H14B 109.5
H14A C14A H14B 109.5
C9A C14A H14C 109.5
H14A C14A H14C 109.5
H14B C14A H14C 109.5
C10A C15A H15A 109.5
C10A C15A H15B 109.5
H15A C15A H15B 109.5
C10A C15A H15C 109.5
H15A C15A H15C 109.5
H15B C15A H15C 109.5
C11A C16A H16A 109.5
C11A C16A H16B 109.5
H16A C16A H16B 109.5
C11A C16A H16C 109.5
H16A C16A H16C 109.5
H16B C16A H16C 109.5
C12A C17A H17A 109.5
C12A C17A H17B 109.5
H17A C17A H17B 109.5
C12A C17A H17C 109.5
H17A C17A H17C 109.5
H17B C17A H17C 109.5
C5B Ru1B C9B 137.68(11)
C5B Ru1B C8B 174.85(10)
C9B Ru1B C8B 38.62(10)
C5B Ru1B C1B 38.63(10)
C9B Ru1B C1B 176.11(10)
C8B Ru1B C1B 144.93(10)
C5B Ru1B C12B 146.62(10)
C9B Ru1B C12B 64.33(10)
C8B Ru1B C12B 38.31(10)
C1B Ru1B C12B 119.43(10)
C5B Ru1B C11B 118.47(11)
C9B Ru1B C11B 64.58(10)
C8B Ru1B C11B 64.54(10)
C1B Ru1B C11B 117.48(11)
C12B Ru1B C11B 38.48(10)
C5B Ru1B C10B 114.91(11)
C9B Ru1B C10B 38.49(10)
C8B Ru1B C10B 64.44(10)
C1B Ru1B C10B 141.05(10)
C12B Ru1B C10B 64.19(10)
C11B Ru1B C10B 38.44(10)
C5B Ru1B C4B 38.20(10)
C9B Ru1B C4B 111.93(11)
C8B Ru1B C4B 136.88(10)
C1B Ru1B C4B 64.37(11)
C12B Ru1B C4B 175.19(10)
C11B Ru1B C4B 143.76(11)
C10B Ru1B C4B 115.10(10)
C5B Ru1B C3B 63.00(11)
C9B Ru1B C3B 115.12(11)
C8B Ru1B C3B 114.08(11)
C1B Ru1B C3B 62.93(11)
C12B Ru1B C3B 139.78(11)
C11B Ru1B C3B 178.26(10)
C10B Ru1B C3B 142.35(10)
C4B Ru1B C3B 37.97(10)
C5B Ru1B C2B 64.13(11)
C9B Ru1B C2B 142.49(10)
C8B Ru1B C2B 116.56(11)
C1B Ru1B C2B 37.94(10)
C12B Ru1B C2B 116.32(10)
C11B Ru1B C2B 141.40(10)
C10B Ru1B C2B 178.95(10)
C4B Ru1B C2B 64.48(11)
C3B Ru1B C2B 37.86(10)
C7B O2B C6B 111.5(2)
C2B C1B C5B 108.5(2)
C2B C1B C7B 143.0(3)
C5B C1B C7B 108.1(2)
C2B C1B Ru1B 72.07(15)
C5B C1B Ru1B 70.50(15)
C7B C1B Ru1B 116.07(19)
C1B C2B C3B 106.4(2)
C1B C2B Ru1B 69.98(16)
C3B C2B Ru1B 71.02(16)
C1B C2B H2B 126.8
C3B C2B H2B 126.8
Ru1B C2B H2B 123.9
C2B C3B C4B 110.4(2)
C2B C3B Ru1B 71.12(16)
C4B C3B Ru1B 71.01(16)
C2B C3B H3B 124.8
C4B C3B H3B 124.8
Ru1B C3B H3B 124.6
C5B C4B C3B 105.9(2)
C5B C4B Ru1B 69.73(16)
C3B C4B Ru1B 71.02(16)
C5B C4B H4B 127.1
C3B C4B H4B 127.1
Ru1B C4B H4B 123.9
C4B C5B C1B 108.8(2)
C4B C5B C6B 143.2(3)
C1B C5B C6B 107.7(2)
C4B C5B Ru1B 72.07(16)
C1B C5B Ru1B 70.87(15)
C6B C5B Ru1B 116.1(2)
O1B C6B O2B 120.4(3)
O1B C6B C5B 133.2(3)
O2B C6B C5B 106.4(2)
O3B C7B O2B 120.4(2)
O3B C7B C1B 133.2(3)
O2B C7B C1B 106.3(2)
C12B C8B C9B 108.0(2)
C12B C8B C13B 126.1(3)
C9B C8B C13B 125.8(2)
C12B C8B Ru1B 71.31(15)
C9B C8B Ru1B 70.57(15)
C13B C8B Ru1B 126.3(2)
C8B C9B C10B 108.1(2)
C8B C9B C14B 125.7(3)
C10B C9B C14B 126.2(3)
C8B C9B Ru1B 70.82(15)
C10B C9B Ru1B 71.55(15)
C14B C9B Ru1B 123.3(2)
C9B C10B C11B 107.9(2)
C9B C10B C15B 126.8(2)
C11B C10B C15B 125.3(2)
C9B C10B Ru1B 69.96(15)
C11B C10B Ru1B 70.58(15)
C15B C10B Ru1B 126.42(19)
C12B C11B C10B 107.6(2)
C12B C11B C16B 126.8(2)
C10B C11B C16B 125.5(2)
C12B C11B Ru1B 70.76(15)
C10B C11B Ru1B 70.98(15)
C16B C11B Ru1B 126.5(2)
C8B C12B C11B 108.3(2)
C8B C12B C17B 127.1(3)
C11B C12B C17B 124.5(2)
C8B C12B Ru1B 70.38(15)
C11B C12B Ru1B 70.77(15)
C17B C12B Ru1B 126.41(19)
C8B C13B H13D 109.5
C8B C13B H13E 109.5
H13D C13B H13E 109.5
C8B C13B H13F 109.5
H13D C13B H13F 109.5
H13E C13B H13F 109.5
C9B C14B H14D 109.5
C9B C14B H14E 109.5
H14D C14B H14E 109.5
C9B C14B H14F 109.5
H14D C14B H14F 109.5
H14E C14B H14F 109.5
C10B C15B H15D 109.5
C10B C15B H15E 109.5
H15D C15B H15E 109.5
C10B C15B H15F 109.5
H15D C15B H15F 109.5
H15E C15B H15F 109.5
C11B C16B H16D 109.5
C11B C16B H16E 109.5
H16D C16B H16E 109.5
C11B C16B H16F 109.5
H16D C16B H16F 109.5
H16E C16B H16F 109.5
C12B C17B H17D 109.5
C12B C17B H17E 109.5
H17D C17B H17E 109.5
C12B C17B H17F 109.5
H17D C17B H17F 109.5
H17E C17B H17F 109.5

loop_
_geom_bond_atom_site_label_1
_geom_bond_atom_site_label_2
_geom_bond_distance
Ru1A C1A 2.162(3)
Ru1A C8A 2.169(3)
Ru1A C12A 2.170(3)
Ru1A C9A 2.178(3)
Ru1A C5A 2.178(3)
Ru1A C10A 2.179(3)
Ru1A C11A 2.183(3)
Ru1A C2A 2.187(3)
Ru1A C3A 2.201(3)
Ru1A C4A 2.211(3)
O1A C6A 1.193(3)
O2A C6A 1.408(4)
O2A C7A 1.419(3)
O3A C7A 1.190(3)
C1A C2A 1.422(4)
C1A C5A 1.433(4)
C1A C7A 1.466(4)
C2A C3A 1.429(4)
C2A H2A 0.9500
C3A C4A 1.432(4)
C3A H3A 0.9500
C4A C5A 1.424(4)
C4A H4A 0.9500
C5A C6A 1.464(4)
C8A C12A 1.432(4)
C8A C9A 1.435(4)
C8A C13A 1.496(4)
C9A C10A 1.443(4)
C9A C14A 1.498(4)
C10A C11A 1.436(4)
C10A C15A 1.497(4)
C11A C12A 1.436(4)
C11A C16A 1.496(4)
C12A C17A 1.501(4)
C13A H13A 0.9800
C13A H13B 0.9800
C13A H13C 0.9800
C14A H14A 0.9800
C14A H14B 0.9800
C14A H14C 0.9800
C15A H15A 0.9800
C15A H15B 0.9800
C15A H15C 0.9800
C16A H16A 0.9800
C16A H16B 0.9800
C16A H16C 0.9800
C17A H17A 0.9800
C17A H17B 0.9800
C17A H17C 0.9800
Ru1B C5B 2.167(3)
Ru1B C9B 2.168(3)
Ru1B C8B 2.171(3)
Ru1B C1B 2.172(3)
Ru1B C12B 2.183(3)
Ru1B C11B 2.183(3)
Ru1B C10B 2.189(3)
Ru1B C4B 2.198(3)
Ru1B C3B 2.198(3)
Ru1B C2B 2.200(3)
O1B C6B 1.193(3)
O2B C7B 1.407(3)
O2B C6B 1.415(3)
O3B C7B 1.195(3)
C1B C2B 1.421(4)
C1B C5B 1.435(4)
C1B C7B 1.462(4)
C2B C3B 1.427(4)
C2B H2B 0.9500
C3B C4B 1.430(4)
C3B H3B 0.9500
C4B C5B 1.429(4)
C4B H4B 0.9500
C5B C6B 1.461(4)
C8B C12B 1.429(4)
C8B C9B 1.435(4)
C8B C13B 1.502(4)
C9B C10B 1.436(4)
C9B C14B 1.502(4)
C10B C11B 1.439(4)
C10B C15B 1.499(4)
C11B C12B 1.439(4)
C11B C16B 1.493(4)
C12B C17B 1.499(4)
C13B H13D 0.9800
C13B H13E 0.9800
C13B H13F 0.9800
C14B H14D 0.9800
C14B H14E 0.9800
C14B H14F 0.9800
C15B H15D 0.9800
C15B H15E 0.9800
C15B H15F 0.9800
C16B H16D 0.9800
C16B H16E 0.9800
C16B H16F 0.9800
C17B H17D 0.9800
C17B H17E 0.9800
C17B H17F 0.9800

loop_
_geom_torsion_atom_site_label_1
_geom_torsion_atom_site_label_2
_geom_torsion_atom_site_label_3
_geom_torsion_atom_site_label_4
_geom_torsion
C8A Ru1A C1A C2A -38.5(4)
C12A Ru1A C1A C2A -73.95(19)
C9A Ru1A C1A C2A 166.4(3)
C5A Ru1A C1A C2A 117.9(2)
C10A Ru1A C1A C2A -157.32(15)
C11A Ru1A C1A C2A -115.70(16)
C3A Ru1A C1A C2A 38.27(16)
C4A Ru1A C1A C2A 80.74(17)
C8A Ru1A C1A C5A -156.3(3)
C12A Ru1A C1A C5A 168.19(15)
C9A Ru1A C1A C5A 48.5(4)
C10A Ru1A C1A C5A 84.82(19)
C11A Ru1A C1A C5A 126.44(16)
C2A Ru1A C1A C5A -117.9(2)
C3A Ru1A C1A C5A -79.59(17)
C4A Ru1A C1A C5A -37.11(16)
C8A Ru1A C1A C7A 103.2(3)
C12A Ru1A C1A C7A 67.7(2)
C9A Ru1A C1A C7A -52.0(4)
C5A Ru1A C1A C7A -100.5(3)
C10A Ru1A C1A C7A -15.7(3)
C11A Ru1A C1A C7A 26.0(2)
C2A Ru1A C1A C7A 141.7(3)
C3A Ru1A C1A C7A 179.9(2)
C4A Ru1A C1A C7A -137.6(2)
C5A C1A C2A C3A -0.4(3)
C7A C1A C2A C3A -173.6(4)
Ru1A C1A C2A C3A -62.61(19)
C5A C1A C2A Ru1A 62.18(19)
C7A C1A C2A Ru1A -111.0(4)
C8A Ru1A C2A C1A 165.10(15)
C12A Ru1A C2A C1A 125.16(16)
C9A Ru1A C2A C1A -166.2(3)
C5A Ru1A C2A C1A -37.74(16)
C10A Ru1A C2A C1A 55.5(3)
C11A Ru1A C2A C1A 84.72(18)
C3A Ru1A C2A C1A -116.2(2)
C4A Ru1A C2A C1A -79.96(17)
C1A Ru1A C2A C3A 116.2(2)
C8A Ru1A C2A C3A -78.71(19)
C12A Ru1A C2A C3A -118.65(16)
C9A Ru1A C2A C3A -50.0(4)
C5A Ru1A C2A C3A 78.46(17)
C10A Ru1A C2A C3A 171.6(2)
C11A Ru1A C2A C3A -159.08(15)
C4A Ru1A C2A C3A 36.23(16)
C1A C2A C3A C4A 0.7(3)
Ru1A C2A C3A C4A -60.9(2)
C1A C2A C3A Ru1A 61.57(18)
C1A Ru1A C3A C2A -38.42(15)
C8A Ru1A C3A C2A 120.98(16)
C12A Ru1A C3A C2A 79.61(18)
C9A Ru1A C3A C2A 161.21(15)
C5A Ru1A C3A C2A -81.89(17)
C10A Ru1A C3A C2A -168.9(3)
C11A Ru1A C3A C2A 47.2(3)
C4A Ru1A C3A C2A -119.8(2)
C1A Ru1A C3A C4A 81.41(18)
C8A Ru1A C3A C4A -119.18(17)
C12A Ru1A C3A C4A -160.56(16)
C9A Ru1A C3A C4A -78.96(19)
C5A Ru1A C3A C4A 37.95(16)
C10A Ru1A C3A C4A -49.1(4)
C11A Ru1A C3A C4A 167.1(2)
C2A Ru1A C3A C4A 119.8(2)
C2A C3A C4A C5A -0.7(3)
Ru1A C3A C4A C5A -60.99(19)
C2A C3A C4A Ru1A 60.28(19)
C1A Ru1A C4A C5A 37.79(16)
C8A Ru1A C4A C5A -163.07(15)
C12A Ru1A C4A C5A 160.3(2)
C9A Ru1A C4A C5A -120.75(17)
C10A Ru1A C4A C5A -79.5(2)
C11A Ru1A C4A C5A -43.1(5)
C2A Ru1A C4A C5A 80.40(17)
C3A Ru1A C4A C5A 116.8(2)
C1A Ru1A C4A C3A -78.97(18)
C8A Ru1A C4A C3A 80.17(19)
C12A Ru1A C4A C3A 43.5(3)
C9A Ru1A C4A C3A 122.49(17)
C5A Ru1A C4A C3A -116.8(2)
C10A Ru1A C4A C3A 163.76(16)
C11A Ru1A C4A C3A -159.9(3)
C2A Ru1A C4A C3A -36.37(16)
C3A C4A C5A C1A 0.4(3)
Ru1A C4A C5A C1A -61.13(19)
C3A C4A C5A C6A 179.6(4)
Ru1A C4A C5A C6A 118.0(4)
C3A C4A C5A Ru1A 61.56(19)
C2A C1A C5A C4A 0.0(3)
C7A C1A C5A C4A 175.8(2)
Ru1A C1A C5A C4A 62.52(19)
C2A C1A C5A C6A -179.5(2)
C7A C1A C5A C6A -3.7(3)
Ru1A C1A C5A C6A -116.9(2)
C2A C1A C5A Ru1A -62.52(19)
C7A C1A C5A Ru1A 113.3(2)
C1A Ru1A C5A C4A -117.9(2)
C8A Ru1A C5A C4A 40.6(3)
C12A Ru1A C5A C4A -152.1(3)
C9A Ru1A C5A C4A 80.47(19)
C10A Ru1A C5A C4A 123.85(17)
C11A Ru1A C5A C4A 166.34(16)
C2A Ru1A C5A C4A -80.57(18)
C3A Ru1A C5A C4A -37.95(16)
C8A Ru1A C5A C1A 158.5(2)
C12A Ru1A C5A C1A -34.1(4)
C9A Ru1A C5A C1A -161.61(15)
C10A Ru1A C5A C1A -118.23(16)
C11A Ru1A C5A C1A -75.74(19)
C2A Ru1A C5A C1A 37.35(16)
C3A Ru1A C5A C1A 79.97(17)
C4A Ru1A C5A C1A 117.9(2)
C1A Ru1A C5A C6A 100.0(3)
C8A Ru1A C5A C6A -101.5(3)
C12A Ru1A C5A C6A 65.9(4)
C9A Ru1A C5A C6A -61.6(3)
C10A Ru1A C5A C6A -18.2(3)
C11A Ru1A C5A C6A 24.3(3)
C2A Ru1A C5A C6A 137.4(3)
C3A Ru1A C5A C6A 180.0(3)
C4A Ru1A C5A C6A -142.1(3)
C7A O2A C6A O1A 177.6(3)
C7A O2A C6A C5A -1.1(3)
C4A C5A C6A O1A 5.3(7)
C1A C5A C6A O1A -175.5(3)
Ru1A C5A C6A O1A 107.2(4)
C4A C5A C6A O2A -176.2(4)
C1A C5A C6A O2A 3.0(3)
Ru1A C5A C6A O2A -74.3(3)
C6A O2A C7A O3A 179.4(3)
C6A O2A C7A C1A -1.1(3)
C2A C1A C7A O3A -4.4(7)
C5A C1A C7A O3A -177.7(3)
Ru1A C1A C7A O3A -100.2(4)
C2A C1A C7A O2A 176.2(4)
C5A C1A C7A O2A 3.0(3)
Ru1A C1A C7A O2A 80.4(2)
C1A Ru1A C8A C12A -48.4(4)
C9A Ru1A C8A C12A 118.4(2)
C5A Ru1A C8A C12A 174.1(2)
C10A Ru1A C8A C12A 80.45(16)
C11A Ru1A C8A C12A 37.66(15)
C2A Ru1A C8A C12A -76.48(18)
C3A Ru1A C8A C12A -116.74(16)
C4A Ru1A C8A C12A -157.07(15)
C1A Ru1A C8A C9A -166.8(3)
C12A Ru1A C8A C9A -118.4(2)
C5A Ru1A C8A C9A 55.7(3)
C10A Ru1A C8A C9A -37.95(15)
C11A Ru1A C8A C9A -80.75(17)
C2A Ru1A C8A C9A 165.12(15)
C3A Ru1A C8A C9A 124.86(16)
C4A Ru1A C8A C9A 84.53(18)
C1A Ru1A C8A C13A 72.2(4)
C12A Ru1A C8A C13A 120.6(3)
C9A Ru1A C8A C13A -121.0(3)
C5A Ru1A C8A C13A -65.3(4)
C10A Ru1A C8A C13A -158.9(3)
C11A Ru1A C8A C13A 158.3(3)
C2A Ru1A C8A C13A 44.1(3)
C3A Ru1A C8A C13A 3.9(3)
C4A Ru1A C8A C13A -36.5(3)
C12A C8A C9A C10A 0.2(3)
C13A C8A C9A C10A -175.5(3)
Ru1A C8A C9A C10A 61.38(18)
C12A C8A C9A C14A 177.6(3)
C13A C8A C9A C14A 1.9(4)
Ru1A C8A C9A C14A -121.2(3)
C12A C8A C9A Ru1A -61.14(19)
C13A C8A C9A Ru1A 123.1(3)
C1A Ru1A C9A C8A 166.8(3)
C12A Ru1A C9A C8A 37.30(15)
C5A Ru1A C9A C8A -157.58(15)
C10A Ru1A C9A C8A 117.4(2)
C11A Ru1A C9A C8A 80.12(17)
C2A Ru1A C9A C8A -39.1(4)
C3A Ru1A C9A C8A -75.64(19)
C4A Ru1A C9A C8A -116.50(16)
C1A Ru1A C9A C10A 49.4(4)
C8A Ru1A C9A C10A -117.4(2)
C12A Ru1A C9A C10A -80.11(16)
C5A Ru1A C9A C10A 85.01(18)
C11A Ru1A C9A C10A -37.30(15)
C2A Ru1A C9A C10A -156.5(3)
C3A Ru1A C9A C10A 166.94(15)
C4A Ru1A C9A C10A 126.09(16)
C1A Ru1A C9A C14A -71.9(4)
C8A Ru1A C9A C14A 121.3(3)
C12A Ru1A C9A C14A 158.6(3)
C5A Ru1A C9A C14A -36.3(3)
C10A Ru1A C9A C14A -121.3(3)
C11A Ru1A C9A C14A -158.6(3)
C2A Ru1A C9A C14A 82.2(4)
C3A Ru1A C9A C14A 45.7(3)
C4A Ru1A C9A C14A 4.8(3)
C8A C9A C10A C11A 0.1(3)
C14A C9A C10A C11A -177.3(3)
Ru1A C9A C10A C11A 61.28(19)
C8A C9A C10A C15A 177.7(3)
C14A C9A C10A C15A 0.3(4)
Ru1A C9A C10A C15A -121.1(3)
C8A C9A C10A Ru1A -61.20(18)
C14A C9A C10A Ru1A 121.4(3)
C1A Ru1A C10A C11A 80.44(18)
C8A Ru1A C10A C11A -80.42(16)
C12A Ru1A C10A C11A -37.53(15)
C9A Ru1A C10A C11A -118.2(2)
C5A Ru1A C10A C11A 123.66(16)
C2A Ru1A C10A C11A 41.1(3)
C3A Ru1A C10A C11A -157.3(3)
C4A Ru1A C10A C11A 165.39(15)
C1A Ru1A C10A C9A -161.33(15)
C8A Ru1A C10A C9A 37.81(15)
C12A Ru1A C10A C9A 80.69(16)
C5A Ru1A C10A C9A -118.12(16)
C11A Ru1A C10A C9A 118.2(2)
C2A Ru1A C10A C9A 159.3(2)
C3A Ru1A C10A C9A -39.1(4)
C4A Ru1A C10A C9A -76.39(19)
C1A Ru1A C10A C15A -40.8(3)
C8A Ru1A C10A C15A 158.3(3)
C12A Ru1A C10A C15A -158.8(3)
C9A Ru1A C10A C15A 120.5(3)
C5A Ru1A C10A C15A 2.4(3)
C11A Ru1A C10A C15A -121.3(3)
C2A Ru1A C10A C15A -80.2(4)
C3A Ru1A C10A C15A 81.4(4)
C4A Ru1A C10A C15A 44.1(3)
C9A C10A C11A C12A -0.4(3)
C15A C10A C11A C12A -177.9(3)
Ru1A C10A C11A C12A 60.71(19)
C9A C10A C11A C16A 178.4(3)
C15A C10A C11A C16A 0.8(4)
Ru1A C10A C11A C16A -120.5(3)
C9A C10A C11A Ru1A -61.08(19)
C15A C10A C11A Ru1A 121.3(3)
C1A Ru1A C11A C10A -121.01(16)
C8A Ru1A C11A C10A 80.40(16)
C12A Ru1A C11A C10A 118.1(2)
C9A Ru1A C11A C10A 37.54(15)
C5A Ru1A C11A C10A -80.12(19)
C2A Ru1A C11A C10A -162.83(15)
C3A Ru1A C11A C10A 164.4(2)
C4A Ru1A C11A C10A -46.9(4)
C1A Ru1A C11A C12A 120.93(16)
C8A Ru1A C11A C12A -37.65(16)
C9A Ru1A C11A C12A -80.51(17)
C5A Ru1A C11A C12A 161.83(15)
C10A Ru1A C11A C12A -118.1(2)
C2A Ru1A C11A C12A 79.12(18)
C3A Ru1A C11A C12A 46.3(3)
C4A Ru1A C11A C12A -165.0(3)
C1A Ru1A C11A C16A -0.6(3)
C8A Ru1A C11A C16A -159.2(3)
C12A Ru1A C11A C16A -121.5(3)
C9A Ru1A C11A C16A 157.9(3)
C5A Ru1A C11A C16A 40.3(3)
C10A Ru1A C11A C16A 120.4(3)
C2A Ru1A C11A C16A -42.4(3)
C3A Ru1A C11A C16A -75.2(3)
C4A Ru1A C11A C16A 73.5(5)
C9A C8A C12A C11A -0.5(3)
C13A C8A C12A C11A 175.3(3)
Ru1A C8A C12A C11A -61.79(19)
C9A C8A C12A C17A -178.3(3)
C13A C8A C12A C17A -2.6(4)
Ru1A C8A C12A C17A 120.4(3)
C9A C8A C12A Ru1A 61.33(19)
C13A C8A C12A Ru1A -122.9(3)
C10A C11A C12A C8A 0.5(3)
C16A C11A C12A C8A -178.2(3)
Ru1A C11A C12A C8A 61.47(19)
C10A C11A C12A C17A 178.4(3)
C16A C11A C12A C17A -0.4(5)
Ru1A C11A C12A C17A -120.7(3)
C10A C11A C12A Ru1A -60.96(19)
C16A C11A C12A Ru1A 120.3(3)
C1A Ru1A C12A C8A 161.65(15)
C9A Ru1A C12A C8A -37.31(15)
C5A Ru1A C12A C8A -172.5(3)
C10A Ru1A C12A C8A -80.34(16)
C11A Ru1A C12A C8A -117.8(2)
C2A Ru1A C12A C8A 122.62(16)
C3A Ru1A C12A C8A 82.67(18)
C4A Ru1A C12A C8A 52.5(3)
C1A Ru1A C12A C11A -80.59(19)
C8A Ru1A C12A C11A 117.8(2)
C9A Ru1A C12A C11A 80.46(17)
C5A Ru1A C12A C11A -54.7(4)
C10A Ru1A C12A C11A 37.43(16)
C2A Ru1A C12A C11A -119.61(16)
C3A Ru1A C12A C11A -159.57(15)
C4A Ru1A C12A C11A 170.3(2)
C1A Ru1A C12A C17A 41.1(3)
C8A Ru1A C12A C17A -120.5(3)
C9A Ru1A C12A C17A -157.9(3)
C5A Ru1A C12A C17A 66.9(4)
C10A Ru1A C12A C17A 159.1(3)
C11A Ru1A C12A C17A 121.7(3)
C2A Ru1A C12A C17A 2.1(3)
C3A Ru1A C12A C17A -37.9(3)
C4A Ru1A C12A C17A -68.0(4)
C5B Ru1B C1B C2B -117.9(2)
C8B Ru1B C1B C2B 55.8(2)
C12B Ru1B C1B C2B 95.99(18)
C11B Ru1B C1B C2B 139.96(16)
C10B Ru1B C1B C2B -179.59(16)
C4B Ru1B C1B C2B -80.68(17)
C3B Ru1B C1B C2B -38.14(16)
C8B Ru1B C1B C5B 173.78(17)
C12B Ru1B C1B C5B -146.07(16)
C11B Ru1B C1B C5B -102.10(17)
C10B Ru1B C1B C5B -61.6(2)
C4B Ru1B C1B C5B 37.26(16)
C3B Ru1B C1B C5B 79.80(17)
C2B Ru1B C1B C5B 117.9(2)
C5B Ru1B C1B C7B 101.1(3)
C8B Ru1B C1B C7B -85.1(3)
C12B Ru1B C1B C7B -44.9(2)
C11B Ru1B C1B C7B -1.0(2)
C10B Ru1B C1B C7B 39.5(3)
C4B Ru1B C1B C7B 138.4(2)
C3B Ru1B C1B C7B -179.1(2)
C2B Ru1B C1B C7B -140.9(3)
C5B C1B C2B C3B 0.6(3)
C7B C1B C2B C3B 171.8(4)
Ru1B C1B C2B C3B 62.06(19)
C5B C1B C2B Ru1B -61.43(19)
C7B C1B C2B Ru1B 109.8(4)
C5B Ru1B C2B C1B 37.80(16)
C9B Ru1B C2B C1B 173.68(17)
C8B Ru1B C2B C1B -147.89(16)
C12B Ru1B C2B C1B -104.90(17)
C11B Ru1B C2B C1B -66.2(2)
C4B Ru1B C2B C1B 80.38(17)
C3B Ru1B C2B C1B 116.4(2)
C5B Ru1B C2B C3B -78.56(17)
C9B Ru1B C2B C3B 57.3(2)
C8B Ru1B C2B C3B 95.75(18)
C1B Ru1B C2B C3B -116.4(2)
C12B Ru1B C2B C3B 138.74(16)
C11B Ru1B C2B C3B 177.45(17)
C4B Ru1B C2B C3B -35.98(16)
C1B C2B C3B C4B -1.0(3)
Ru1B C2B C3B C4B 60.4(2)
C1B C2B C3B Ru1B -61.38(19)
C5B Ru1B C3B C2B 81.81(17)
C9B Ru1B C3B C2B -145.52(16)
C8B Ru1B C3B C2B -102.89(17)
C1B Ru1B C3B C2B 38.22(16)
C12B Ru1B C3B C2B -66.3(2)
C10B Ru1B C3B C2B 178.33(17)
C4B Ru1B C3B C2B 120.5(2)
C5B Ru1B C3B C4B -38.67(15)
C9B Ru1B C3B C4B 94.00(17)
C8B Ru1B C3B C4B 136.63(16)
C1B Ru1B C3B C4B -82.26(17)
C12B Ru1B C3B C4B 173.25(15)
C10B Ru1B C3B C4B 57.8(2)
C2B Ru1B C3B C4B -120.5(2)
C2B C3B C4B C5B 0.9(3)
Ru1B C3B C4B C5B 61.41(19)
C2B C3B C4B Ru1B -60.5(2)
C9B Ru1B C4B C5B 141.02(16)
C8B Ru1B C4B C5B 177.67(16)
C1B Ru1B C4B C5B -37.67(16)
C11B Ru1B C4B C5B 64.5(2)
C10B Ru1B C4B C5B 99.02(17)
C3B Ru1B C4B C5B -115.8(2)
C2B Ru1B C4B C5B -79.92(17)
C5B Ru1B C4B C3B 115.8(2)
C9B Ru1B C4B C3B -103.17(17)
C8B Ru1B C4B C3B -66.5(2)
C1B Ru1B C4B C3B 78.13(17)
C11B Ru1B C4B C3B -179.67(17)
C10B Ru1B C4B C3B -145.17(15)
C2B Ru1B C4B C3B 35.88(15)
C3B C4B C5B C1B -0.5(3)
Ru1B C4B C5B C1B 61.73(19)
C3B C4B C5B C6B -172.0(4)
Ru1B C4B C5B C6B -109.8(4)
C3B C4B C5B Ru1B -62.26(18)
C2B C1B C5B C4B -0.1(3)
C7B C1B C5B C4B -174.5(2)
Ru1B C1B C5B C4B -62.49(19)
C2B C1B C5B C6B 174.6(2)
C7B C1B C5B C6B 0.1(3)
Ru1B C1B C5B C6B 112.2(2)
C2B C1B C5B Ru1B 62.43(19)
C7B C1B C5B Ru1B -112.0(2)
C9B Ru1B C5B C4B -60.1(2)
C1B Ru1B C5B C4B 118.0(2)
C12B Ru1B C5B C4B -179.90(17)
C11B Ru1B C5B C4B -142.62(16)
C10B Ru1B C5B C4B -99.56(17)
C3B Ru1B C5B C4B 38.43(16)
C2B Ru1B C5B C4B 80.90(17)
C9B Ru1B C5B C1B -178.11(16)
C12B Ru1B C5B C1B 62.1(2)
C11B Ru1B C5B C1B 99.35(17)
C10B Ru1B C5B C1B 142.41(16)
C4B Ru1B C5B C1B -118.0(2)
C3B Ru1B C5B C1B -79.59(17)
C2B Ru1B C5B C1B -37.13(16)
C9B Ru1B C5B C6B 81.0(2)
C1B Ru1B C5B C6B -100.9(3)
C12B Ru1B C5B C6B -38.8(3)
C11B Ru1B C5B C6B -1.5(2)
C10B Ru1B C5B C6B 41.5(2)
C4B Ru1B C5B C6B 141.1(3)
C3B Ru1B C5B C6B 179.5(2)
C2B Ru1B C5B C6B -138.0(2)
C7B O2B C6B O1B 178.8(3)
C7B O2B C6B C5B -0.9(3)
C4B C5B C6B O1B -7.6(7)
C1B C5B C6B O1B -179.1(3)
Ru1B C5B C6B O1B -102.2(4)
C4B C5B C6B O2B 171.9(4)
C1B C5B C6B O2B 0.4(3)
Ru1B C5B C6B O2B 77.3(2)
C6B O2B C7B O3B -178.7(3)
C6B O2B C7B C1B 0.9(3)
C2B C1B C7B O3B 7.7(7)
C5B C1B C7B O3B 178.9(3)
Ru1B C1B C7B O3B 102.3(3)
C2B C1B C7B O2B -171.9(4)
C5B C1B C7B O2B -0.7(3)
Ru1B C1B C7B O2B -77.3(2)
C9B Ru1B C8B C12B -117.7(2)
C1B Ru1B C8B C12B 64.9(2)
C11B Ru1B C8B C12B -37.25(16)
C10B Ru1B C8B C12B -80.03(17)
C4B Ru1B C8B C12B 179.77(16)
C3B Ru1B C8B C12B 141.59(16)
C2B Ru1B C8B C12B 99.61(17)
C1B Ru1B C8B C9B -177.34(17)
C12B Ru1B C8B C9B 117.7(2)
C11B Ru1B C8B C9B 80.46(17)
C10B Ru1B C8B C9B 37.68(15)
C4B Ru1B C8B C9B -62.5(2)
C3B Ru1B C8B C9B -100.69(17)
C2B Ru1B C8B C9B -142.67(16)
C9B Ru1B C8B C13B 120.7(3)
C1B Ru1B C8B C13B -56.6(3)
C12B Ru1B C8B C13B -121.5(3)
C11B Ru1B C8B C13B -158.8(3)
C10B Ru1B C8B C13B 158.4(3)
C4B Ru1B C8B C13B 58.2(3)
C3B Ru1B C8B C13B 20.0(3)
C2B Ru1B C8B C13B -21.9(3)
C12B C8B C9B C10B -0.3(3)
C13B C8B C9B C10B 176.5(3)
Ru1B C8B C9B C10B -62.19(19)
C12B C8B C9B C14B 179.6(3)
C13B C8B C9B C14B -3.6(5)
Ru1B C8B C9B C14B 117.7(3)
C12B C8B C9B Ru1B 61.85(19)
C13B C8B C9B Ru1B -121.3(3)
C5B Ru1B C9B C8B 174.48(16)
C12B Ru1B C9B C8B -37.51(16)
C11B Ru1B C9B C8B -80.35(17)
C10B Ru1B C9B C8B -117.6(2)
C4B Ru1B C9B C8B 139.18(16)
C3B Ru1B C9B C8B 97.76(17)
C2B Ru1B C9B C8B 63.0(2)
C5B Ru1B C9B C10B -67.9(2)
C8B Ru1B C9B C10B 117.6(2)
C12B Ru1B C9B C10B 80.11(17)
C11B Ru1B C9B C10B 37.28(15)
C4B Ru1B C9B C10B -103.20(17)
C3B Ru1B C9B C10B -144.62(16)
C2B Ru1B C9B C10B -179.41(16)
C5B Ru1B C9B C14B 53.8(3)
C8B Ru1B C9B C14B -120.7(3)
C12B Ru1B C9B C14B -158.2(3)
C11B Ru1B C9B C14B 159.0(3)
C10B Ru1B C9B C14B 121.7(3)
C4B Ru1B C9B C14B 18.5(3)
C3B Ru1B C9B C14B -22.9(3)
C2B Ru1B C9B C14B -57.7(3)
C8B C9B C10B C11B 1.0(3)
C14B C9B C10B C11B -178.9(3)
Ru1B C9B C10B C11B -60.69(19)
C8B C9B C10B C15B -177.2(3)
C14B C9B C10B C15B 2.9(5)
Ru1B C9B C10B C15B 121.1(3)
C8B C9B C10B Ru1B 61.72(19)
C14B C9B C10B Ru1B -118.2(3)
C5B Ru1B C10B C9B 136.55(16)
C8B Ru1B C10B C9B -37.80(16)
C1B Ru1B C10B C9B 173.83(16)
C12B Ru1B C10B C9B -80.51(17)
C11B Ru1B C10B C9B -118.4(2)
C4B Ru1B C10B C9B 94.22(17)
C3B Ru1B C10B C9B 59.1(2)
C5B Ru1B C10B C11B -105.09(17)
C9B Ru1B C10B C11B 118.4(2)
C8B Ru1B C10B C11B 80.56(17)
C1B Ru1B C10B C11B -67.8(2)
C12B Ru1B C10B C11B 37.86(15)
C4B Ru1B C10B C11B -147.41(15)
C3B Ru1B C10B C11B 177.48(17)
C5B Ru1B C10B C15B 15.0(3)
C9B Ru1B C10B C15B -121.5(3)
C8B Ru1B C10B C15B -159.3(3)
C1B Ru1B C10B C15B 52.3(3)
C12B Ru1B C10B C15B 158.0(3)
C11B Ru1B C10B C15B 120.1(3)
C4B Ru1B C10B C15B -27.3(3)
C3B Ru1B C10B C15B -62.4(3)
C9B C10B C11B C12B -1.3(3)
C15B C10B C11B C12B 176.9(3)
Ru1B C10B C11B C12B -61.61(19)
C9B C10B C11B C16B -177.9(3)
C15B C10B C11B C16B 0.4(5)
Ru1B C10B C11B C16B 121.8(3)
C9B C10B C11B Ru1B 60.30(19)
C15B C10B C11B Ru1B -121.4(3)
C5B Ru1B C11B C12B -147.61(15)
C9B Ru1B C11B C12B 80.05(16)
C8B Ru1B C11B C12B 37.09(15)
C1B Ru1B C11B C12B -103.63(16)
C10B Ru1B C11B C12B 117.4(2)
C4B Ru1B C11B C12B 172.97(16)
C2B Ru1B C11B C12B -64.3(2)
C5B Ru1B C11B C10B 95.02(18)
C9B Ru1B C11B C10B -37.33(16)
C8B Ru1B C11B C10B -80.29(17)
C1B Ru1B C11B C10B 138.99(16)
C12B Ru1B C11B C10B -117.4(2)
C4B Ru1B C11B C10B 55.6(2)
C2B Ru1B C11B C10B 178.34(16)
C5B Ru1B C11B C16B -25.6(3)
C9B Ru1B C11B C16B -157.9(3)
C8B Ru1B C11B C16B 159.1(3)
C1B Ru1B C11B C16B 18.4(3)
C12B Ru1B C11B C16B 122.0(3)
C10B Ru1B C11B C16B -120.6(3)
C4B Ru1B C11B C16B -65.0(3)
C2B Ru1B C11B C16B 57.8(3)
C9B C8B C12B C11B -0.5(3)
C13B C8B C12B C11B -177.3(3)
Ru1B C8B C12B C11B 60.89(19)
C9B C8B C12B C17B 177.3(3)
C13B C8B C12B C17B 0.4(5)
Ru1B C8B C12B C17B -121.4(3)
C9B C8B C12B Ru1B -61.37(19)
C13B C8B C12B Ru1B 121.8(3)
C10B C11B C12B C8B 1.1(3)
C16B C11B C12B C8B 177.6(3)
Ru1B C11B C12B C8B -60.65(19)
C10B C11B C12B C17B -176.7(3)
C16B C11B C12B C17B -0.2(5)
Ru1B C11B C12B C17B 121.5(3)
C10B C11B C12B Ru1B 61.76(19)
C16B C11B C12B Ru1B -121.7(3)
C5B Ru1B C12B C8B 177.41(17)
C9B Ru1B C12B C8B 37.81(16)
C1B Ru1B C12B C8B -143.30(16)
C11B Ru1B C12B C8B 118.6(2)
C10B Ru1B C12B C8B 80.74(17)
C3B Ru1B C12B C8B -61.5(2)
C2B Ru1B C12B C8B -100.28(17)
C5B Ru1B C12B C11B 58.9(2)
C9B Ru1B C12B C11B -80.75(17)
C8B Ru1B C12B C11B -118.6(2)
C1B Ru1B C12B C11B 98.15(17)
C10B Ru1B C12B C11B -37.82(15)
C3B Ru1B C12B C11B 179.98(16)
C2B Ru1B C12B C11B 141.17(15)
C5B Ru1B C12B C17B -60.4(3)
C9B Ru1B C12B C17B 160.0(3)
C8B Ru1B C12B C17B 122.2(3)
C1B Ru1B C12B C17B -21.1(3)
C11B Ru1B C12B C17B -119.3(3)
C10B Ru1B C12B C17B -157.1(3)
C3B Ru1B C12B C17B 60.7(3)
C2B Ru1B C12B C17B 21.9(3)
